data_1521357
loop_
_publ_author_name
'Kahlenberg, V.'
'Fischer, R.X.'
'Shaw, C.S.J.'

_publ_section_title
;
 Polymorphism of strontium monogallate: the framework structures of
 beta-(Sr Ga2 O4) and ABW-type gamma-(Sr Ga2 O4)
;
_journal_name_full 'Journal of Solid State Chemistry'
_journal_page_first 294
_journal_page_last 300
_journal_volume 153
_journal_year 2000
_chemical_formula_sum 'Ga2 O4 Sr'
_chemical_name_systematic 'Sr (Ga2 O4)'
_space_group_IT_number 14
_symmetry_space_group_name_Hall '-P 2ybc'
_symmetry_space_group_name_H-M 'P 1 21/c 1'
_cell_angle_alpha 90
_cell_angle_beta 93.932
_cell_angle_gamma 90
_cell_formula_units_Z 8
_cell_length_a 8.377
_cell_length_b 8.994
_cell_length_c 10.68
_cell_volume 802.766
_citation_journal_id_ASTM JSSCBI
_cod_data_source_file Kahlenberg_JSSCBI_2000_1977.cif
_cod_data_source_block Ga2O4Sr1
_cod_original_cell_volume 802.7664
_cod_original_formula_sum 'Ga2 O4 Sr1'
_cod_database_code 1521357

loop_
_symmetry_equiv_pos_as_xyz
x,y,z
-x,y+1/2,-z+1/2
-x,-y,-z
x,-y-1/2,z-1/2

loop_
_atom_site_label
_atom_site_type_symbol
_atom_site_fract_x
_atom_site_fract_y
_atom_site_fract_z
_atom_site_occupancy
_atom_site_U_iso_or_equiv
Ga4 Ga+3 0.3213 0.0562 0.8602 1 0.0
O1 O-2 0.0096 0.3403 -0.0681 1 0.0
O2 O-2 0.2399 0.5853 0.4615 1 0.0
O7 O-2 0.215 0.0781 0.7031 1 0.0
Ga2 Ga+3 0.2059 0.3924 0.8797 1 0.0
O4 O-2 0.1513 0.4396 0.7142 1 0.0
O5 O-2 0.7265 0.2492 0.7928 1 0.0
Ga3 Ga+3 0.8044 0.405 0.8897 1 0.0
O3 O-2 0.5198 -0.0101 0.8209 1 0.0
O6 O-2 0.2831 0.564 -0.0413 1 0.0
Ga1 Ga+3 0.2806 0.5647 0.6307 1 0.0
Sr2 Sr+2 0.4958 0.2129 0.6304 1 0.0
Sr1 Sr+2 -0.035 0.2389 0.6501 1 0.0
O8 O-2 0.3466 0.2434 -0.0753 1 0.0
